data_4109198
loop_
_publ_author_name
'Michael A. Shestopalov'
'Yuri V. Mironov'
'Konstantin A. Brylev'
'Svetlana G. Kozlova'
'Vladimir E. Fedorov'
'Hartmut Spies'
'Hans-J\"urgen Pietzsch'
'Holger Stephan'
'Gerhard Geipel'
'Gerd Bernhard'

_publ_contact_author_address
;Nikolaev Institute of Inorganic Chemistry,
SB Russian Academy of Sciences,
Akad. Lavrentiev prospekt 3,
Novosibirsk 90,
630090 Russia
;
_publ_contact_author_email fed@che.nsk.su
_publ_contact_author_fax '007 383 3309489'
_publ_contact_author_name 'Prof. Vladimir E. Fedorov'
_publ_contact_author_phone '007 383 3309253'
_publ_section_title
;
 Cluster Core Controlled Reactions of Substitution of Terminal Bromide
 Ligands by Triphenylphosphine in Octahedral Rhenium Chalcobromide
 Complexes
;
_journal_name_full 'Journal of the American Chemical Society'
_journal_page_first 3714
_journal_page_last 3721
_journal_paper_doi 10.1021/ja0668062
_journal_volume 129
_journal_year 2007
_chemical_formula_moiety trans-[{Re6S6Br2}(PPh3)2Br4]*4(H2O)
_chemical_formula_sum 'C36 H38 Br6 O4 P2 Re6 S6'
_chemical_formula_weight 2385.62
_space_group_IT_number 2
_symmetry_cell_setting triclinic
_symmetry_Int_Tables_number 2
_symmetry_space_group_name_Hall '-P 1'
_symmetry_space_group_name_H-M 'P -1'
_atom_sites_solution_hydrogens geom
_atom_sites_solution_primary direct
_atom_sites_solution_secondary difmap
_audit_creation_method SHELXL-97
_cell_angle_alpha 83.651(2)
_cell_angle_beta 74.953(2)
_cell_angle_gamma 75.664(2)
_cell_formula_units_Z 1
_cell_length_a 10.2225(6)
_cell_length_b 11.5987(7)
_cell_length_c 12.5588(6)
_cell_measurement_reflns_used 3251
_cell_measurement_temperature 293(2)
_cell_measurement_theta_max 27.18
_cell_measurement_theta_min 2.53
_cell_volume 1391.53(14)
_computing_cell_refinement 'SAINT (Bruker, 2004)'
_computing_data_collection 'APEX2 (Bruker, 2004)'
_computing_data_reduction 'SAINT (Bruker, 2004)'
_computing_molecular_graphics 'SHELXTL (Bruker, 2004)'
_computing_publication_material 'SHELXTL (Bruker, 2004)'
_computing_structure_refinement 'SHELXTL (Bruker, 2004)'
_computing_structure_solution 'SHELXTL (Bruker, 2004)'
_diffrn_ambient_temperature 293(2)
_diffrn_detector_area_resol_mean 25
_diffrn_measured_fraction_theta_full 0.952
_diffrn_measured_fraction_theta_max 0.951
_diffrn_measurement_device_type 'Bruker Nonius X8Apex CCD area-detector'
_diffrn_measurement_method '\f scans'
_diffrn_radiation_monochromator graphite
_diffrn_radiation_probe x-ray
_diffrn_radiation_type MoK\a
_diffrn_radiation_wavelength 0.71073
_diffrn_reflns_av_R_equivalents 0.0357
_diffrn_reflns_av_sigmaI/netI 0.0598
_diffrn_reflns_limit_h_max 12
_diffrn_reflns_limit_h_min -10
_diffrn_reflns_limit_k_max 13
_diffrn_reflns_limit_k_min -13
_diffrn_reflns_limit_l_max 15
_diffrn_reflns_limit_l_min -11
_diffrn_reflns_number 9796
_diffrn_reflns_theta_full 25.00
_diffrn_reflns_theta_max 25.35
_diffrn_reflns_theta_min 2.12
_diffrn_source 'fine-focus sealed tube'
_diffrn_standards_decay_% 0
_diffrn_standards_number 0
_exptl_absorpt_coefficient_mu 17.619
_exptl_absorpt_correction_T_max 0.7010
_exptl_absorpt_correction_T_min 0.2910
_exptl_absorpt_correction_type multi-scan
_exptl_absorpt_process_details 'SADABS (Bruker, 2004)'
_exptl_crystal_colour red
_exptl_crystal_density_diffrn 2.847
_exptl_crystal_description prism
_exptl_crystal_F_000 1072
_exptl_crystal_size_max 0.08
_exptl_crystal_size_mid 0.06
_exptl_crystal_size_min 0.02
_refine_diff_density_max 2.888
_refine_diff_density_min -2.457
_refine_diff_density_rms 0.371
_refine_ls_extinction_coef 0
_refine_ls_extinction_method none
_refine_ls_goodness_of_fit_ref 1.043
_refine_ls_hydrogen_treatment constr
_refine_ls_matrix_type full
_refine_ls_number_parameters 265
_refine_ls_number_reflns 4843
_refine_ls_number_restraints 12
_refine_ls_restrained_S_all 1.047
_refine_ls_R_factor_all 0.0833
_refine_ls_R_factor_gt 0.0537
_refine_ls_shift/su_max 0.001
_refine_ls_shift/su_mean 0.000
_refine_ls_structure_factor_coef Fsqd
_refine_ls_weighting_details 'calc w=1/[\s^2^(Fo^2^)+(0.1115P)^2^] where P=(Fo^2^+2Fc^2^)/3'
_refine_ls_weighting_scheme calc
_refine_ls_wR_factor_gt 0.1625
_refine_ls_wR_factor_ref 0.1764
_reflns_number_gt 3335
_reflns_number_total 4843
_reflns_threshold_expression >2\s(I)
_cod_data_source_file ja0668062si20061208_071712_1.cif
_cod_data_source_block compound6
_cod_original_cell_volume 1391.53(13)
_cod_database_code 4109198

loop_
_symmetry_equiv_pos_as_xyz
'x, y, z'
'-x, -y, -z'

loop_
_atom_site_label
_atom_site_type_symbol
_atom_site_fract_x
_atom_site_fract_y
_atom_site_fract_z
_atom_site_U_iso_or_equiv
_atom_site_adp_type
_atom_site_occupancy
_atom_site_symmetry_multiplicity
_atom_site_calc_flag
_atom_site_refinement_flags
Re1 Re 0.42175(6) 1.09302(5) 0.39367(5) 0.0277(2) Uani 1 1 d .
Re2 Re 0.37165(7) 1.08974(5) 0.60955(5) 0.0291(2) Uani 1 1 d .
Re3 Re 0.37910(7) 0.90226(5) 0.51096(5) 0.0295(2) Uani 1 1 d .
Br2 Br 0.1997(2) 1.21150(17) 0.76100(15) 0.0493(5) Uani 1 1 d .
Br3 Br 0.2128(2) 0.77112(18) 0.52429(17) 0.0564(6) Uani 1 1 d .
Br4 Br 0.4141(2) 1.2804(2) 0.49019(18) 0.0623(6) Uani 1 1 d .
S1 S 0.1955(4) 1.0832(4) 0.5137(3) 0.0292(9) Uani 1 1 d .
S2 S 0.4372(4) 0.9090(4) 0.3094(3) 0.0291(9) Uani 1 1 d .
S3 S 0.3408(4) 0.9010(3) 0.7118(3) 0.0229(8) Uani 1 1 d .
P1 P 0.3133(4) 1.2065(4) 0.2440(3) 0.0303(9) Uani 1 1 d .
C11 C 0.4423(17) 1.2205(15) 0.1118(14) 0.036(4) Uani 1 1 d .
C12 C 0.5398(18) 1.1184(18) 0.0722(13) 0.044(5) Uani 1 1 d .
H12 H 0.5425 1.0456 0.1119 0.053 Uiso 1 1 calc R
C13 C 0.630(2) 1.129(2) -0.0251(17) 0.066(6) Uani 1 1 d .
H13 H 0.6957 1.0611 -0.0519 0.079 Uiso 1 1 calc R
C14 C 0.631(3) 1.227(2) -0.0834(18) 0.073(7) Uani 1 1 d .
H14 H 0.6967 1.2272 -0.1501 0.088 Uiso 1 1 calc R
C15 C 0.538(3) 1.330(3) -0.0506(17) 0.079(8) Uani 1 1 d .
H15 H 0.5388 1.4001 -0.0939 0.094 Uiso 1 1 calc R
C16 C 0.443(2) 1.326(2) 0.0485(15) 0.059(6) Uani 1 1 d .
H16 H 0.3787 1.3952 0.0737 0.071 Uiso 1 1 calc R
C21 C 0.1838(18) 1.1442(14) 0.2000(13) 0.036(4) Uani 1 1 d .
C22 C 0.1222(18) 1.0553(15) 0.2622(14) 0.040(4) Uani 1 1 d .
H22 H 0.1428 1.0258 0.3294 0.048 Uiso 1 1 calc R
C23 C 0.035(2) 1.014(2) 0.2245(17) 0.069(7) Uani 1 1 d .
H23 H -0.0012 0.9516 0.2644 0.083 Uiso 1 1 calc R
C24 C -0.0047(19) 1.0570(18) 0.1317(14) 0.046(5) Uani 1 1 d .
H24 H -0.0650 1.0242 0.1068 0.056 Uiso 1 1 calc R
C25 C 0.045(2) 1.150(2) 0.0750(17) 0.067(7) Uani 1 1 d .
H25 H 0.0147 1.1839 0.0126 0.081 Uiso 1 1 calc R
C26 C 0.1405(19) 1.1930(18) 0.1088(15) 0.049(5) Uani 1 1 d .
H26 H 0.1751 1.2560 0.0689 0.059 Uiso 1 1 calc R
C31 C 0.219(2) 1.3496(16) 0.2776(16) 0.051(5) Uani 1 1 d .
C32 C 0.071(2) 1.3858(18) 0.3167(17) 0.060(6) Uani 1 1 d .
H32 H 0.0116 1.3363 0.3167 0.072 Uiso 1 1 calc R
C33 C 0.020(3) 1.505(3) 0.3559(19) 0.098(11) Uani 1 1 d .
H33 H -0.0752 1.5314 0.3825 0.117 Uiso 1 1 calc R
C34 C 0.101(4) 1.580(2) 0.357(2) 0.097(10) Uani 1 1 d .
H34 H 0.0581 1.6566 0.3812 0.117 Uiso 1 1 calc R
C35 C 0.233(3) 1.552(2) 0.326(2) 0.085(9) Uani 1 1 d .
H35 H 0.2866 1.6039 0.3310 0.101 Uiso 1 1 calc R
C36 C 0.2919(12) 1.4421(10) 0.2863(10) 0.055(5) Uani 1 1 d .
H36 H 0.3884 1.4232 0.2618 0.066 Uiso 1 1 calc R
O1W O 0.2770(12) 1.6084(10) -0.1218(10) 0.118(7) Uani 1 1 d RU
O2W O 0.3957(12) 1.4802(10) -0.3196(10) 0.118(7) Uani 1 1 d RU

loop_
_atom_site_aniso_label
_atom_site_aniso_U_11
_atom_site_aniso_U_22
_atom_site_aniso_U_33
_atom_site_aniso_U_23
_atom_site_aniso_U_13
_atom_site_aniso_U_12
Re1 0.0275(4) 0.0302(4) 0.0254(4) -0.0016(3) -0.0060(3) -0.0070(3)
Re2 0.0286(4) 0.0319(4) 0.0258(4) -0.0049(3) -0.0043(3) -0.0060(3)
Re3 0.0299(4) 0.0324(4) 0.0280(4) -0.0035(3) -0.0057(3) -0.0109(3)
Br2 0.0491(11) 0.0476(11) 0.0423(11) -0.0153(8) 0.0027(9) -0.0034(9)
Br3 0.0576(13) 0.0646(13) 0.0588(13) -0.0086(10) -0.0085(10) -0.0389(11)
Br4 0.0688(15) 0.0602(13) 0.0575(13) -0.0032(10) -0.0149(11) -0.0143(11)
S1 0.034(2) 0.038(2) 0.0168(19) 0.0006(16) -0.0065(17) -0.0118(18)
S2 0.026(2) 0.041(2) 0.0209(19) 0.0019(16) -0.0061(16) -0.0100(17)
S3 0.0211(19) 0.0261(19) 0.0239(19) -0.0049(15) -0.0110(16) -0.0024(15)
P1 0.032(2) 0.032(2) 0.026(2) -0.0008(17) -0.0058(18) -0.0069(18)
C11 0.035(10) 0.040(10) 0.037(10) 0.006(8) -0.024(8) -0.005(8)
C12 0.042(11) 0.074(13) 0.016(8) 0.004(8) -0.008(8) -0.013(10)
C13 0.058(14) 0.091(18) 0.043(12) -0.009(12) 0.002(11) -0.020(13)
C14 0.10(2) 0.068(16) 0.041(13) -0.005(12) -0.004(13) -0.017(15)
C15 0.094(19) 0.11(2) 0.034(12) 0.026(12) 0.000(12) -0.059(17)
C16 0.065(14) 0.078(15) 0.031(11) 0.004(10) -0.005(10) -0.018(12)
C21 0.046(11) 0.028(9) 0.035(9) -0.007(7) -0.004(8) -0.014(8)
C22 0.041(10) 0.055(11) 0.033(9) -0.009(8) -0.012(8) -0.023(9)
C23 0.053(13) 0.12(2) 0.046(13) 0.000(13) -0.006(10) -0.047(14)
C24 0.041(11) 0.069(13) 0.028(10) -0.006(9) -0.003(8) -0.014(10)
C25 0.065(15) 0.089(17) 0.038(12) -0.024(12) -0.024(11) 0.021(13)
C26 0.051(12) 0.076(14) 0.033(10) 0.006(9) -0.024(9) -0.026(11)
C31 0.048(12) 0.046(11) 0.053(12) 0.030(9) -0.013(10) -0.013(9)
C32 0.058(14) 0.044(12) 0.071(15) -0.006(10) -0.020(12) 0.008(10)
C33 0.072(18) 0.13(3) 0.054(15) 0.001(16) -0.014(13) 0.046(18)
C34 0.13(3) 0.066(18) 0.10(2) -0.053(16) -0.03(2) -0.011(19)
C35 0.09(2) 0.043(13) 0.10(2) -0.013(13) -0.043(17) 0.036(13)
C36 0.066(14) 0.040(11) 0.068(14) -0.012(10) -0.018(11) -0.024(10)
O1W 0.097(10) 0.092(9) 0.151(10) 0.008(8) -0.036(8) 0.003(7)
O2W 0.119(10) 0.129(10) 0.134(11) -0.001(8) -0.053(8) -0.057(8)

loop_
_atom_type_symbol
_atom_type_description
_atom_type_scat_dispersion_real
_atom_type_scat_dispersion_imag
_atom_type_scat_source
C C 0.0033 0.0016 'International Tables Vol C Tables 4.2.6.8 and 6.1.1.4'
H H 0.0000 0.0000 'International Tables Vol C Tables 4.2.6.8 and 6.1.1.4'
P P 0.1023 0.0942 'International Tables Vol C Tables 4.2.6.8 and 6.1.1.4'
S S 0.1246 0.1234 'International Tables Vol C Tables 4.2.6.8 and 6.1.1.4'
Br Br -0.2901 2.4595 'International Tables Vol C Tables 4.2.6.8 and 6.1.1.4'
Re Re -1.0185 7.2310 'International Tables Vol C Tables 4.2.6.8 and 6.1.1.4'
O O 0.0106 0.0060 'International Tables Vol C Tables 4.2.6.8 and 6.1.1.4'

loop_
_geom_angle_atom_site_label_1
_geom_angle_atom_site_label_2
_geom_angle_atom_site_label_3
_geom_angle
_geom_angle_site_symmetry_1
_geom_angle_site_symmetry_3
S1 Re1 S2 91.40(13) . .
S1 Re1 S3 174.54(12) . 2_676
S2 Re1 S3 90.56(12) . 2_676
S1 Re1 P1 91.91(13) . .
S2 Re1 P1 88.52(13) . .
S3 Re1 P1 93.23(13) 2_676 .
S1 Re1 Br4 89.03(10) . .
S2 Re1 Br4 176.66(10) . .
S3 Re1 Br4 88.73(10) 2_676 .
P1 Re1 Br4 94.78(11) . .
S1 Re1 Re3 58.15(9) . .
S2 Re1 Re3 58.10(9) . .
S3 Re1 Re3 119.06(9) 2_676 .
P1 Re1 Re3 131.14(10) . .
Br4 Re1 Re3 119.58(5) . .
S1 Re1 Re2 118.97(10) . 2_676
S2 Re1 Re2 57.68(9) . 2_676
S3 Re1 Re2 58.22(8) 2_676 2_676
P1 Re1 Re2 132.18(10) . 2_676
Br4 Re1 Re2 119.33(5) . 2_676
Re3 Re1 Re2 60.88(2) . 2_676
S1 Re1 Re2 57.35(9) . .
S2 Re1 Re2 117.80(9) . .
S3 Re1 Re2 117.30(8) 2_676 .
P1 Re1 Re2 137.58(10) . .
Br4 Re1 Re2 59.82(5) . .
Re3 Re1 Re2 59.76(2) . .
Re2 Re1 Re2 90.05(3) 2_676 .
S1 Re1 Re3 117.23(9) . 2_676
S2 Re1 Re3 117.24(9) . 2_676
S3 Re1 Re3 57.41(8) 2_676 2_676
P1 Re1 Re3 138.70(10) . 2_676
Br4 Re1 Re3 59.74(5) . 2_676
Re3 Re1 Re3 90.06(3) . 2_676
Re2 Re1 Re3 59.59(2) 2_676 2_676
Re2 Re1 Re3 59.89(2) . 2_676
S2 Re2 S1 175.01(13) 2_676 .
S2 Re2 S3 90.75(12) 2_676 .
S1 Re2 S3 90.49(12) . .
S2 Re2 Br2 91.29(10) 2_676 .
S1 Re2 Br2 93.48(10) . .
S3 Re2 Br2 92.35(10) . .
S2 Re2 Re1 58.02(10) 2_676 2_676
S1 Re2 Re1 118.93(10) . 2_676
S3 Re2 Re1 58.19(8) . 2_676
Br2 Re2 Re1 133.81(5) . 2_676
S2 Re2 Br4 89.76(10) 2_676 .
S1 Re2 Br4 88.68(10) . .
S3 Re2 Br4 176.08(10) . .
Br2 Re2 Br4 91.52(7) . .
Re1 Re2 Br4 119.08(6) 2_676 .
S2 Re2 Re3 118.94(10) 2_676 .
S1 Re2 Re3 58.01(9) . .
S3 Re2 Re3 57.89(8) . .
Br2 Re2 Re3 135.23(5) . .
Re1 Re2 Re3 60.96(2) 2_676 .
Br4 Re2 Re3 118.60(5) . .
S2 Re2 Re3 57.68(9) 2_676 2_676
S1 Re2 Re3 117.57(9) . 2_676
S3 Re2 Re3 117.57(9) . 2_676
Br2 Re2 Re3 134.74(5) . 2_676
Re1 Re2 Re3 59.43(2) 2_676 2_676
Br4 Re2 Re3 59.65(5) . 2_676
Re3 Re2 Re3 90.01(3) . 2_676
S2 Re2 Re1 117.86(9) 2_676 .
S1 Re2 Re1 57.39(9) . .
S3 Re2 Re1 117.23(8) . .
Br2 Re2 Re1 136.23(5) . .
Re1 Re2 Re1 89.95(3) 2_676 .
Br4 Re2 Re1 59.23(5) . .
Re3 Re2 Re1 59.38(2) . .
Re3 Re2 Re1 60.19(2) 2_676 .
S1 Re3 S2 91.10(13) . .
S1 Re3 S3 90.51(12) . .
S2 Re3 S3 174.73(13) . .
S1 Re3 Br3 92.20(11) . .
S2 Re3 Br3 92.23(10) . .
S3 Re3 Br3 92.72(10) . .
S1 Re3 Re1 57.82(9) . .
S2 Re3 Re1 57.97(10) . .
S3 Re3 Re1 119.11(9) . .
Br3 Re3 Re1 133.78(6) . .
S1 Re3 Br4 175.82(10) . 2_676
S2 Re3 Br4 89.47(10) . 2_676
S3 Re3 Br4 88.57(10) . 2_676
Br3 Re3 Br4 91.91(7) . 2_676
Re1 Re3 Br4 119.31(6) . 2_676
S1 Re3 Re2 57.65(9) . .
S2 Re3 Re2 118.76(10) . .
S3 Re3 Re2 58.28(9) . .
Br3 Re3 Re2 134.60(6) . .
Re1 Re3 Re2 60.86(2) . .
Br4 Re3 Re2 118.58(5) 2_676 .
S1 Re3 Re2 117.44(9) . 2_676
S2 Re3 Re2 57.21(9) . 2_676
S3 Re3 Re2 117.69(9) . 2_676
Br3 Re3 Re2 135.41(6) . 2_676
Re1 Re3 Re2 59.68(2) . 2_676
Br4 Re3 Re2 59.63(5) 2_676 2_676
Re2 Re3 Re2 89.99(3) . 2_676
S1 Re3 Re1 117.06(9) . 2_676
S2 Re3 Re1 117.12(9) . 2_676
S3 Re3 Re1 57.77(8) . 2_676
Br3 Re3 Re1 136.28(6) . 2_676
Re1 Re3 Re1 89.94(3) . 2_676
Br4 Re3 Re1 59.13(5) 2_676 2_676
Re2 Re3 Re1 59.45(2) . 2_676
Re2 Re3 Re1 59.92(2) 2_676 2_676
Re1 Br4 Re2 60.95(5) . .
Re1 Br4 Re3 61.13(5) . 2_676
Re2 Br4 Re3 60.72(5) . 2_676
Re2 S1 Re1 65.26(10) . .
Re2 S1 Re3 64.34(10) . .
Re1 S1 Re3 64.04(10) . .
Re2 S2 Re1 64.30(10) 2_676 .
Re2 S2 Re3 65.11(10) 2_676 .
Re1 S2 Re3 63.93(10) . .
Re3 S3 Re1 64.82(9) . 2_676
Re3 S3 Re2 63.83(9) . .
Re1 S3 Re2 63.59(9) 2_676 .
C31 P1 C11 106.9(8) . .
C31 P1 C21 101.9(8) . .
C11 P1 C21 102.1(7) . .
C31 P1 Re1 113.7(7) . .
C11 P1 Re1 113.0(5) . .
C21 P1 Re1 117.8(5) . .
C16 C11 C12 118.4(17) . .
C16 C11 P1 123.5(14) . .
C12 C11 P1 118.0(12) . .
C13 C12 C11 117.5(19) . .
C14 C13 C12 124(2) . .
C13 C14 C15 122(2) . .
C14 C15 C16 117(2) . .
C15 C16 C11 121(2) . .
C26 C21 C22 118.4(16) . .
C26 C21 P1 118.7(13) . .
C22 C21 P1 122.7(13) . .
C23 C22 C21 119.2(17) . .
C22 C23 C24 123(2) . .
C23 C24 C25 118.4(19) . .
C24 C25 C26 120.5(19) . .
C21 C26 C25 119.9(19) . .
C32 C31 C36 113.2(17) . .
C32 C31 P1 125.9(15) . .
C36 C31 P1 120.1(13) . .
C31 C32 C33 115(2) . .
C34 C33 C32 125(2) . .
C35 C34 C33 123(3) . .
C34 C35 C36 118(3) . .
C35 C36 C31 126.7(18) . .

loop_
_geom_bond_atom_site_label_1
_geom_bond_atom_site_label_2
_geom_bond_distance
_geom_bond_site_symmetry_2
Re1 S1 2.433(4) .
Re1 S2 2.439(4) .
Re1 S3 2.458(4) 2_676
Re1 P1 2.511(4) .
Re1 Br4 2.578(2) .
Re1 Re3 2.5844(9) .
Re1 Re2 2.5910(9) 2_676
Re1 Re2 2.6231(9) .
Re1 Re3 2.6302(9) 2_676
Re2 S2 2.430(4) 2_676
Re2 S1 2.432(4) .
Re2 S3 2.459(4) .
Re2 Br2 2.5161(18) .
Re2 Re1 2.5910(9) 2_676
Re2 Br4 2.594(2) .
Re2 Re3 2.5946(9) .
Re2 Re3 2.6221(9) 2_676
Re3 S1 2.442(4) .
Re3 S2 2.443(4) .
Re3 S3 2.449(4) .
Re3 Br3 2.5114(19) .
Re3 Br4 2.594(2) 2_676
Re3 Re2 2.6221(9) 2_676
Re3 Re1 2.6302(9) 2_676
Br4 Re3 2.594(2) 2_676
S2 Re2 2.430(4) 2_676
S3 Re1 2.458(4) 2_676
P1 C31 1.74(2) .
P1 C11 1.853(18) .
P1 C21 1.877(17) .
C11 C16 1.38(2) .
C11 C12 1.39(2) .
C12 C13 1.34(3) .
C13 C14 1.28(3) .
C14 C15 1.36(3) .
C15 C16 1.37(3) .
C21 C26 1.35(2) .
C21 C22 1.40(2) .
C22 C23 1.32(2) .
C23 C24 1.34(3) .
C24 C25 1.35(3) .
C25 C26 1.37(3) .
C31 C32 1.44(3) .
C31 C36 1.48(2) .
C32 C33 1.44(3) .
C33 C34 1.35(4) .
C34 C35 1.27(4) .
C35 C36 1.36(2) .
